data_4110697
loop_
_publ_author_name
'Donde R. Anderson'
'Daniel D. Hickstein'
'Daniel J. O'Leary'
'Robert H. Grubbs'

_publ_section_title
;
 Model Compounds of Ruthenium-Alkene Intermediates in Olefin Metathesis
 Reactions
;
_journal_name_full 'Journal of the American Chemical Society'
_journal_page_first 8386
_journal_page_last 8387
_journal_paper_doi 10.1021/ja0618090
_journal_volume 128
_journal_year 2006
_chemical_formula_sum 'C30 H34 Cl2 N2 Ru'
_chemical_formula_weight 594.56
_chemical_name_systematic
; 
 ? 
;
_space_group_IT_number 61
_symmetry_cell_setting orthorhombic
_symmetry_space_group_name_Hall '-P 2ac 2ab'
_symmetry_space_group_name_H-M 'P b c a'
_atom_sites_solution_hydrogens geom
_atom_sites_solution_primary direct
_atom_sites_solution_secondary difmap
_audit_creation_method SHELXL-97
_cell_angle_alpha 90.00
_cell_angle_beta 90.00
_cell_angle_gamma 90.00
_cell_formula_units_Z 8
_cell_length_a 16.4420(10)
_cell_length_b 16.5926(10)
_cell_length_c 22.4396(14)
_cell_measurement_reflns_used 15425
_cell_measurement_temperature 293(2)
_cell_measurement_theta_max 25.65
_cell_measurement_theta_min 2.20
_cell_volume 6121.9(6)
_computing_cell_refinement 'Bruker SAINT v6.45A'
_computing_data_collection 'Bruker SMART v5.630'
_computing_data_reduction 'Bruker SAINT v6.45A'
_computing_molecular_graphics 'Bruker XP v5.1'
_computing_publication_material 'Bruker XCIF v6.12'
_computing_structure_refinement 'Bruker XL v6.12'
_computing_structure_solution 'Bruker XS v6.12'
_diffrn_ambient_temperature 293(2)
_diffrn_measured_fraction_theta_full 0.965
_diffrn_measured_fraction_theta_max 0.965
_diffrn_measurement_device_type 'Bruker SMART 1000'
_diffrn_measurement_method '\w scans at 5 \f settings'
_diffrn_radiation_monochromator graphite
_diffrn_radiation_source 'fine-focus sealed tube'
_diffrn_radiation_type MoK\a
_diffrn_radiation_wavelength 0.71073
_diffrn_reflns_av_R_equivalents 0.1083
_diffrn_reflns_av_sigmaI/netI 0.0829
_diffrn_reflns_limit_h_max 21
_diffrn_reflns_limit_h_min -21
_diffrn_reflns_limit_k_max 22
_diffrn_reflns_limit_k_min -22
_diffrn_reflns_limit_l_max 29
_diffrn_reflns_limit_l_min -29
_diffrn_reflns_number 86972
_diffrn_reflns_theta_full 28.43
_diffrn_reflns_theta_max 28.43
_diffrn_reflns_theta_min 1.82
_exptl_absorpt_coefficient_mu 0.706
_exptl_absorpt_correction_type none
_exptl_crystal_colour Green
_exptl_crystal_density_diffrn 1.290
_exptl_crystal_density_meas 0
_exptl_crystal_description Blade
_exptl_crystal_F_000 2448
_refine_diff_density_max 0.676
_refine_diff_density_min -0.925
_refine_diff_density_rms 0.085
_refine_ls_extinction_method none
_refine_ls_goodness_of_fit_ref 1.507
_refine_ls_hydrogen_treatment Riding
_refine_ls_matrix_type 'Full matrix'
_refine_ls_number_parameters 325
_refine_ls_number_reflns 7436
_refine_ls_number_restraints 0
_refine_ls_restrained_S_all 1.507
_refine_ls_R_factor_all 0.1032
_refine_ls_R_factor_gt 0.0477
_refine_ls_shift/su_max 0.004
_refine_ls_shift/su_mean 0.000
_refine_ls_structure_factor_coef Fsqd
_refine_ls_weighting_details w=1/s^2^(Fo^2^)
_refine_ls_weighting_scheme sigma
_refine_ls_wR_factor_gt 0.0656
_refine_ls_wR_factor_ref 0.0680
_reflns_number_gt 3704
_reflns_number_total 7436
_reflns_threshold_expression >2sigma(I)
_cod_data_source_file ja0618090si20060315_114021.cif
_cod_data_source_block dra22
_cod_depositor_comments
;
The following automatic conversions were performed:

'_atom_sites_solution_primary' value 'direct methods' was changed to
'direct'.

'_atom_sites_solution_secondary' value 'Difference Fourier map' was
changed to 'difmap'.

'_atom_sites_solution_hydrogens' value 'Geometric positions' was
changed to 'geom'.

Automatic conversion script
Id: cif_fix_values 6452 2018-10-05 10:23:21Z andrius 
;
_cod_database_code 4110697

loop_
_symmetry_equiv_pos_as_xyz
'x, y, z'
'-x+1/2, -y, z+1/2'
'-x, y+1/2, -z+1/2'
'x+1/2, -y+1/2, -z'
'-x, -y, -z'
'x-1/2, y, -z-1/2'
'x, -y-1/2, z-1/2'
'-x-1/2, y-1/2, z'

loop_
_atom_site_label
_atom_site_type_symbol
_atom_site_fract_x
_atom_site_fract_y
_atom_site_fract_z
_atom_site_U_iso_or_equiv
_atom_site_adp_type
_atom_site_occupancy
_atom_site_symmetry_multiplicity
_atom_site_calc_flag
_atom_site_refinement_flags
Ru1 Ru 0.764873(14) 0.797973(15) 0.606595(12) 0.03629(8) Uani 1 1 d .
Cl1 Cl 0.66607(6) 0.69488(6) 0.62439(5) 0.0767(3) Uani 1 1 d .
Cl2 Cl 0.76708(5) 0.74461(5) 0.50864(4) 0.0504(2) Uani 1 1 d .
N1 N 0.74557(16) 0.95274(15) 0.54553(11) 0.0414(7) Uani 1 1 d .
N2 N 0.87472(16) 0.93666(15) 0.55901(12) 0.0412(8) Uani 1 1 d .
C1 C 0.8018(2) 0.90425(18) 0.56962(14) 0.0342(8) Uani 1 1 d .
C2 C 0.77948(19) 1.0246(2) 0.51616(18) 0.0603(12) Uani 1 1 d .
H2A H 0.7609 1.0738 0.5352 0.072 Uiso 1 1 calc R
H2B H 0.7653 1.0262 0.4742 0.072 Uiso 1 1 calc R
C3 C 0.86959(19) 1.0127(2) 0.52472(17) 0.0536(11) Uani 1 1 d .
H3A H 0.8972 1.0078 0.4867 0.064 Uiso 1 1 calc R
H3B H 0.8932 1.0572 0.5468 0.064 Uiso 1 1 calc R
C4 C 0.6591(2) 0.94034(19) 0.55152(17) 0.0388(9) Uani 1 1 d .
C5 C 0.6202(2) 0.96867(18) 0.60216(17) 0.0416(9) Uani 1 1 d .
C6 C 0.5377(2) 0.95345(19) 0.60820(17) 0.0482(9) Uani 1 1 d .
H6 H 0.5110 0.9710 0.6423 0.058 Uiso 1 1 calc R
C7 C 0.4942(2) 0.9130(2) 0.56494(19) 0.0457(10) Uani 1 1 d .
C8 C 0.5335(2) 0.8915(2) 0.51330(17) 0.0483(10) Uani 1 1 d .
H8 H 0.5041 0.8666 0.4831 0.058 Uiso 1 1 calc R
C9 C 0.6156(2) 0.9059(2) 0.50490(17) 0.0426(9) Uani 1 1 d .
C10 C 0.6633(2) 1.0197(2) 0.64883(17) 0.0627(12) Uani 1 1 d .
H10A H 0.7190 1.0027 0.6521 0.094 Uiso 1 1 calc R
H10B H 0.6368 1.0132 0.6866 0.094 Uiso 1 1 calc R
H10C H 0.6615 1.0754 0.6372 0.094 Uiso 1 1 calc R
C11 C 0.40476(19) 0.8946(2) 0.57314(17) 0.0699(12) Uani 1 1 d .
H11A H 0.3768 0.9024 0.5360 0.105 Uiso 1 1 calc R
H11B H 0.3824 0.9300 0.6027 0.105 Uiso 1 1 calc R
H11C H 0.3984 0.8397 0.5859 0.105 Uiso 1 1 calc R
C12 C 0.6535(2) 0.8872(2) 0.44482(15) 0.0600(11) Uani 1 1 d .
H12A H 0.6565 0.9357 0.4216 0.090 Uiso 1 1 calc R
H12B H 0.6207 0.8482 0.4243 0.090 Uiso 1 1 calc R
H12C H 0.7072 0.8660 0.4506 0.090 Uiso 1 1 calc R
C13 C 0.95340(19) 0.9096(2) 0.57932(17) 0.0378(9) Uani 1 1 d .
C14 C 0.9870(2) 0.9412(2) 0.62997(16) 0.0427(10) Uani 1 1 d .
C15 C 1.0628(2) 0.9138(2) 0.64825(16) 0.0518(10) Uani 1 1 d .
H15 H 1.0851 0.9331 0.6836 0.062 Uiso 1 1 calc R
C16 C 1.1058(2) 0.8581(2) 0.61451(17) 0.0445(9) Uani 1 1 d .
C17 C 1.0719(2) 0.83134(19) 0.56215(16) 0.0417(9) Uani 1 1 d .
H17 H 1.1010 0.7951 0.5388 0.050 Uiso 1 1 calc R
C18 C 0.9963(2) 0.8562(2) 0.54291(15) 0.0367(9) Uani 1 1 d .
C19 C 0.9468(2) 1.0078(2) 0.66631(17) 0.0691(12) Uani 1 1 d .
H19A H 0.9797 1.0555 0.6648 0.104 Uiso 1 1 calc R
H19B H 0.9412 0.9906 0.7069 0.104 Uiso 1 1 calc R
H19C H 0.8940 1.0193 0.6501 0.104 Uiso 1 1 calc R
C20 C 1.1880(2) 0.8295(2) 0.63553(16) 0.0729(13) Uani 1 1 d .
H20A H 1.1926 0.7725 0.6290 0.109 Uiso 1 1 calc R
H20B H 1.1938 0.8409 0.6773 0.109 Uiso 1 1 calc R
H20C H 1.2298 0.8570 0.6137 0.109 Uiso 1 1 calc R
C21 C 0.96497(19) 0.8285(2) 0.48320(15) 0.0530(10) Uani 1 1 d .
H21A H 0.9178 0.7953 0.4889 0.080 Uiso 1 1 calc R
H21B H 1.0064 0.7979 0.4632 0.080 Uiso 1 1 calc R
H21C H 0.9508 0.8745 0.4595 0.080 Uiso 1 1 calc R
C22 C 0.86412(18) 0.75165(18) 0.61967(15) 0.0409(9) Uani 1 1 d .
H22 H 0.8875 0.7224 0.5887 0.049 Uiso 1 1 calc R
C23 C 0.9084(2) 0.7575(2) 0.67472(17) 0.0462(10) Uani 1 1 d .
C24 C 0.9778(2) 0.7154(2) 0.69087(18) 0.0593(11) Uani 1 1 d .
H24 H 1.0002 0.6781 0.6646 0.071 Uiso 1 1 calc R
C25 C 1.0135(2) 0.7281(3) 0.7448(2) 0.0734(13) Uani 1 1 d .
H25 H 1.0591 0.6985 0.7559 0.088 Uiso 1 1 calc R
C26 C 0.9814(3) 0.7850(3) 0.7830(2) 0.0894(15) Uani 1 1 d .
H26 H 1.0055 0.7935 0.8200 0.107 Uiso 1 1 calc R
C27 C 0.9143(3) 0.8293(3) 0.76699(19) 0.0817(14) Uani 1 1 d .
H27 H 0.8945 0.8691 0.7923 0.098 Uiso 1 1 calc R
C28 C 0.8765(2) 0.8147(2) 0.71343(18) 0.0573(11) Uani 1 1 d .
C29 C 0.8016(3) 0.8581(2) 0.69121(16) 0.0602(11) Uani 1 1 d .
H29 H 0.8047 0.9170 0.6902 0.072 Uiso 1 1 calc R
C30 C 0.7276(2) 0.8267(2) 0.69759(15) 0.0707(12) Uani 1 1 d .
H30A H 0.7211 0.7770 0.7161 0.085 Uiso 1 1 calc R
H30B H 0.6824 0.8546 0.6835 0.085 Uiso 1 1 calc R

loop_
_atom_site_aniso_label
_atom_site_aniso_U_11
_atom_site_aniso_U_22
_atom_site_aniso_U_33
_atom_site_aniso_U_23
_atom_site_aniso_U_13
_atom_site_aniso_U_12
Ru1 0.03177(14) 0.02933(13) 0.04776(16) 0.00072(16) 0.00365(15) -0.00277(14)
Cl1 0.0721(7) 0.0569(7) 0.1011(9) -0.0068(7) 0.0332(6) -0.0325(6)
Cl2 0.0519(5) 0.0460(5) 0.0533(6) -0.0106(4) -0.0023(5) -0.0078(5)
N1 0.0270(18) 0.0309(14) 0.0662(19) 0.0100(15) -0.0035(16) -0.0048(13)
N2 0.0311(18) 0.0276(17) 0.065(2) 0.0090(15) -0.0018(16) -0.0010(14)
C1 0.029(2) 0.030(2) 0.044(2) 0.0027(17) -0.0020(17) 0.0026(17)
C2 0.040(3) 0.040(2) 0.101(3) 0.020(2) -0.006(2) -0.0084(18)
C3 0.034(2) 0.039(2) 0.088(3) 0.013(2) 0.001(2) -0.0086(18)
C4 0.030(2) 0.028(2) 0.059(3) 0.0098(19) -0.006(2) -0.0010(17)
C5 0.031(2) 0.033(2) 0.061(3) -0.002(2) -0.008(2) 0.0013(15)
C6 0.044(2) 0.043(2) 0.058(3) -0.001(2) 0.009(2) 0.0098(17)
C7 0.031(2) 0.037(2) 0.069(3) 0.008(2) -0.003(2) 0.0026(18)
C8 0.042(3) 0.040(2) 0.063(3) 0.003(2) -0.016(2) -0.0030(19)
C9 0.040(2) 0.034(2) 0.054(3) 0.0036(19) -0.012(2) 0.0005(18)
C10 0.045(3) 0.054(3) 0.089(3) -0.020(2) -0.012(2) 0.012(2)
C11 0.034(2) 0.077(3) 0.098(3) 0.010(3) -0.004(2) -0.007(2)
C12 0.064(3) 0.057(3) 0.059(3) 0.006(2) -0.003(2) -0.002(2)
C13 0.024(2) 0.035(2) 0.055(3) 0.006(2) 0.0046(18) -0.0054(17)
C14 0.036(2) 0.037(2) 0.056(3) -0.009(2) 0.004(2) -0.0029(18)
C15 0.038(2) 0.063(3) 0.054(3) -0.008(2) -0.010(2) 0.001(2)
C16 0.035(2) 0.046(2) 0.052(3) 0.009(2) -0.001(2) -0.0018(17)
C17 0.038(2) 0.036(2) 0.051(3) 0.0029(19) 0.0067(19) 0.0047(17)
C18 0.033(2) 0.034(2) 0.044(2) 0.0071(18) 0.0012(18) -0.0061(17)
C19 0.051(3) 0.059(3) 0.097(4) -0.025(3) -0.003(2) 0.004(2)
C20 0.045(3) 0.098(3) 0.075(3) -0.003(2) -0.017(2) 0.014(2)
C21 0.042(2) 0.059(3) 0.058(3) 0.005(2) 0.001(2) -0.0024(19)
C22 0.046(2) 0.031(2) 0.046(2) 0.0079(19) 0.0066(18) -0.0043(17)
C23 0.044(2) 0.041(2) 0.054(3) 0.002(2) -0.001(2) 0.0007(19)
C24 0.050(2) 0.062(3) 0.066(3) 0.008(2) -0.002(2) 0.006(2)
C25 0.053(3) 0.080(3) 0.087(4) 0.017(3) -0.023(3) 0.011(2)
C26 0.086(4) 0.115(5) 0.067(3) 0.001(3) -0.034(3) 0.008(3)
C27 0.091(4) 0.088(4) 0.066(3) -0.010(3) -0.017(3) 0.018(3)
C28 0.055(3) 0.066(3) 0.051(3) 0.001(2) -0.013(2) 0.003(2)
C29 0.079(3) 0.057(3) 0.046(3) -0.016(2) -0.001(2) 0.000(3)
C30 0.073(3) 0.090(3) 0.049(3) -0.008(2) 0.006(2) -0.011(3)

loop_
_atom_type_symbol
_atom_type_description
_atom_type_scat_dispersion_real
_atom_type_scat_dispersion_imag
_atom_type_scat_source
C C 0.0033 0.0016 'International Tables Vol C Tables 4.2.6.8 and 6.1.1.4'
H H 0.0000 0.0000 'International Tables Vol C Tables 4.2.6.8 and 6.1.1.4'
N N 0.0061 0.0033 'International Tables Vol C Tables 4.2.6.8 and 6.1.1.4'
Cl Cl 0.1484 0.1585 'International Tables Vol C Tables 4.2.6.8 and 6.1.1.4'
Ru Ru -1.2594 0.8363 'International Tables Vol C Tables 4.2.6.8 and 6.1.1.4'

loop_
_geom_angle_atom_site_label_1
_geom_angle_atom_site_label_2
_geom_angle_atom_site_label_3
_geom_angle
_geom_angle_publ_flag
C22 Ru1 C1 99.36(12) yes
C22 Ru1 C30 101.10(15) yes
C1 Ru1 C30 105.94(14) yes
C22 Ru1 C29 79.02(15) yes
C1 Ru1 C29 83.05(14) yes
C30 Ru1 C29 35.10(11) yes
C22 Ru1 Cl2 88.74(11) yes
C1 Ru1 Cl2 86.63(9) yes
C30 Ru1 Cl2 162.31(11) yes
C29 Ru1 Cl2 162.45(11) yes
C22 Ru1 Cl1 106.19(9) yes
C1 Ru1 Cl1 152.57(9) yes
C30 Ru1 Cl1 79.02(11) yes
C29 Ru1 Cl1 111.21(11) yes
Cl2 Ru1 Cl1 84.15(3) yes
C1 N1 C4 123.9(3) ?
C1 N1 C2 113.9(3) ?
C4 N1 C2 122.0(3) ?
C1 N2 C13 128.5(3) ?
C1 N2 C3 112.6(3) ?
C13 N2 C3 118.7(3) ?
N2 C1 N1 107.8(3) ?
N2 C1 Ru1 133.4(2) ?
N1 C1 Ru1 118.5(2) ?
N1 C2 C3 102.1(3) ?
N2 C3 C2 103.5(3) ?
C5 C4 C9 121.3(3) ?
C5 C4 N1 118.9(3) ?
C9 C4 N1 119.7(3) ?
C6 C5 C4 118.0(3) ?
C6 C5 C10 119.4(3) ?
C4 C5 C10 122.5(3) ?
C7 C6 C5 121.8(4) ?
C8 C7 C6 118.3(3) ?
C8 C7 C11 120.5(4) ?
C6 C7 C11 121.1(4) ?
C7 C8 C9 122.0(3) ?
C8 C9 C4 118.0(3) ?
C8 C9 C12 119.1(3) ?
C4 C9 C12 122.8(3) ?
C14 C13 C18 121.7(3) ?
C14 C13 N2 120.3(3) ?
C18 C13 N2 117.7(3) ?
C13 C14 C15 118.8(3) ?
C13 C14 C19 123.2(3) ?
C15 C14 C19 118.0(3) ?
C16 C15 C14 120.9(3) ?
C17 C16 C15 118.3(3) ?
C17 C16 C20 122.0(3) ?
C15 C16 C20 119.7(3) ?
C16 C17 C18 122.5(3) ?
C17 C18 C13 117.5(3) ?
C17 C18 C21 119.7(3) ?
C13 C18 C21 122.8(3) ?
C23 C22 Ru1 124.2(3) ?
C24 C23 C28 119.5(4) ?
C24 C23 C22 127.4(4) ?
C28 C23 C22 113.1(3) ?
C25 C24 C23 120.6(4) ?
C24 C25 C26 119.6(4) ?
C27 C26 C25 120.7(4) ?
C26 C27 C28 119.8(4) ?
C27 C28 C23 119.8(4) ?
C27 C28 C29 125.0(4) ?
C23 C28 C29 115.2(3) ?
C30 C29 C28 121.6(4) ?
C30 C29 Ru1 70.7(2) ?
C28 C29 Ru1 106.8(2) ?
C29 C30 Ru1 74.2(2) ?

loop_
_geom_bond_atom_site_label_1
_geom_bond_atom_site_label_2
_geom_bond_distance
_geom_bond_publ_flag
Ru1 C22 1.827(3) yes
Ru1 C1 2.041(3) yes
Ru1 C30 2.185(3) yes
Ru1 C29 2.228(4) yes
Ru1 Cl2 2.3701(9) yes
Ru1 Cl1 2.3926(9) yes
N1 C1 1.340(3) ?
N1 C4 1.443(4) ?
N1 C2 1.472(4) ?
N2 C1 1.335(3) ?
N2 C13 1.443(4) ?
N2 C3 1.481(4) ?
C2 C3 1.507(4) ?
C4 C5 1.386(4) ?
C4 C9 1.390(4) ?
C5 C6 1.385(4) ?
C5 C10 1.523(4) ?
C6 C7 1.380(5) ?
C7 C8 1.374(4) ?
C7 C11 1.513(4) ?
C8 C9 1.383(4) ?
C9 C12 1.517(4) ?
C13 C14 1.368(4) ?
C13 C18 1.397(4) ?
C14 C15 1.389(4) ?
C14 C19 1.525(4) ?
C15 C16 1.388(4) ?
C16 C17 1.374(4) ?
C16 C20 1.507(4) ?
C17 C18 1.379(4) ?
C18 C21 1.507(4) ?
C22 C23 1.437(4) ?
C23 C24 1.387(4) ?
C23 C28 1.389(4) ?
C24 C25 1.362(5) ?
C25 C26 1.380(5) ?
C26 C27 1.374(5) ?
C27 C28 1.374(5) ?
C28 C29 1.511(5) ?
C29 C30 1.331(4) ?
